data_1514628
loop_
_publ_author_name
'Nishimura, Takahiro'
'Nagamoto, Midori'
'Ebe, Yusuke'
'Hayashi, Tamio'

_publ_section_title
;
 Enantioselective [3 + 2] annulation via C--H activation between cyclic
 N-acyl ketimines and 1,3-dienes catalyzed by iridium/chiral diene
 complexes
;
_journal_issue 12
_journal_name_full 'Chemical Science'
_journal_page_first 4499
_journal_paper_doi 10.1039/c3sc52379a
_journal_volume 4
_journal_year 2013
_chemical_absolute_configuration ad
_chemical_formula_moiety 'C26 H23 N O3 S'
_chemical_formula_sum 'C26 H23 N O3 S'
_chemical_formula_weight 429.51
_chemical_name_systematic
;
 ?
;
_space_group_IT_number 4
_symmetry_cell_setting monoclinic
_symmetry_Int_Tables_number 4
_symmetry_space_group_name_Hall 'P 2yb'
_symmetry_space_group_name_H-M 'P 1 21 1'
_atom_sites_solution_hydrogens geom
_atom_sites_solution_primary direct
_atom_sites_solution_secondary difmap
_audit_creation_method SHELXL-97
_cell_angle_alpha 90.00
_cell_angle_beta 100.721(2)
_cell_angle_gamma 90.00
_cell_formula_units_Z 2
_cell_length_a 8.6436(3)
_cell_length_b 12.2137(4)
_cell_length_c 10.5880(3)
_cell_measurement_temperature 93(2)
_cell_volume 1098.27(6)
_computing_structure_refinement 'SHELXL-97 (Sheldrick, 1997)'
_computing_structure_solution 'SHELXS-97 (Sheldrick, 1990)'
_diffrn_ambient_temperature 93(2)
_diffrn_measured_fraction_theta_full 0.984
_diffrn_measured_fraction_theta_max 0.984
_diffrn_radiation_monochromator graphite
_diffrn_radiation_source 'fine-focus sealed tube'
_diffrn_radiation_type CuK\a
_diffrn_radiation_wavelength 1.54187
_diffrn_reflns_av_R_equivalents 0.0753
_diffrn_reflns_av_sigmaI/netI 0.1016
_diffrn_reflns_limit_h_max 10
_diffrn_reflns_limit_h_min -10
_diffrn_reflns_limit_k_max 14
_diffrn_reflns_limit_k_min -14
_diffrn_reflns_limit_l_max 12
_diffrn_reflns_limit_l_min -12
_diffrn_reflns_number 10421
_diffrn_reflns_theta_full 68.25
_diffrn_reflns_theta_max 68.25
_diffrn_reflns_theta_min 4.25
_exptl_absorpt_coefficient_mu 1.531
_exptl_absorpt_correction_T_max 0.8620
_exptl_absorpt_correction_T_min 0.5795
_exptl_absorpt_correction_type multi-scan
_exptl_crystal_density_diffrn 1.299
_exptl_crystal_density_method 'not measured'
_exptl_crystal_F_000 452
_exptl_crystal_size_max 0.40
_exptl_crystal_size_mid 0.20
_exptl_crystal_size_min 0.10
_refine_diff_density_max 0.390
_refine_diff_density_min -0.416
_refine_diff_density_rms 0.060
_refine_ls_abs_structure_details 'Flack H D (1983), Acta Cryst. A39, 876-881'
_refine_ls_abs_structure_Flack 0.01(3)
_refine_ls_extinction_method none
_refine_ls_goodness_of_fit_ref 1.004
_refine_ls_hydrogen_treatment constr
_refine_ls_matrix_type full
_refine_ls_number_parameters 280
_refine_ls_number_reflns 3740
_refine_ls_number_restraints 1
_refine_ls_restrained_S_all 1.004
_refine_ls_R_factor_all 0.0844
_refine_ls_R_factor_gt 0.0592
_refine_ls_shift/su_max 0.000
_refine_ls_shift/su_mean 0.000
_refine_ls_structure_factor_coef Fsqd
_refine_ls_weighting_details 'calc w=1/[\s^2^(Fo^2^)+(0.1000P)^2^+0.0000P] where P=(Fo^2^+2Fc^2^)/3'
_refine_ls_weighting_scheme calc
_refine_ls_wR_factor_gt 0.1455
_refine_ls_wR_factor_ref 0.1877
_reflns_number_gt 2726
_reflns_number_total 3740
_reflns_threshold_expression >2sigma(I)
_cod_data_source_file c3sc52379a.txt
_cod_data_source_block 30419yu
_cod_original_sg_symbol_H-M 'P 21'
_cod_database_code 1514628

loop_
_symmetry_equiv_pos_as_xyz
'x, y, z'
'-x, y+1/2, -z'

loop_
_atom_site_label
_atom_site_type_symbol
_atom_site_fract_x
_atom_site_fract_y
_atom_site_fract_z
_atom_site_U_iso_or_equiv
_atom_site_adp_type
_atom_site_occupancy
_atom_site_symmetry_multiplicity
_atom_site_calc_flag
_atom_site_refinement_flags
S1 S 0.30664(14) 0.77822(10) 0.27378(12) 0.0416(3) Uani 1 1 d .
C9 C -0.0614(5) 0.7899(4) 0.3432(4) 0.0342(10) Uani 1 1 d .
O1 O 0.2777(4) 0.5362(3) 0.2108(3) 0.0421(9) Uani 1 1 d .
O2 O 0.2484(4) 0.8873(3) 0.2803(3) 0.0450(9) Uani 1 1 d .
C1 C -0.1077(6) 0.6355(4) 0.1867(4) 0.0335(11) Uani 1 1 d .
O3 O 0.4076(4) 0.7518(3) 0.1853(3) 0.0468(9) Uani 1 1 d .
C10 C -0.1022(7) 0.7926(5) 0.5590(5) 0.0516(14) Uani 1 1 d .
H1 H -0.0888 0.7607 0.6422 0.062 Uiso 1 1 calc R
C2 C -0.2706(6) 0.6182(4) 0.1655(5) 0.0406(12) Uani 1 1 d .
H2 H -0.3413 0.6767 0.1718 0.049 Uiso 1 1 calc R
C3 C -0.3254(7) 0.5133(4) 0.1350(4) 0.0417(12) Uani 1 1 d .
H3 H -0.4355 0.4999 0.1213 0.050 Uiso 1 1 calc R
C4 C -0.0194(6) 0.7407(4) 0.2225(4) 0.0326(11) Uani 1 1 d .
C11 C -0.1418(6) 0.8882(4) 0.3173(5) 0.0374(11) Uani 1 1 d .
C12 C -0.1516(6) 0.9260(4) 0.1789(5) 0.0390(12) Uani 1 1 d .
C20 C 0.4997(6) 0.6498(4) 0.4462(5) 0.0428(13) Uani 1 1 d .
H4 H 0.5188 0.6078 0.3751 0.051 Uiso 1 1 calc R
C21 C 0.4448(6) 0.7696(5) 0.6549(5) 0.0497(13) Uani 1 1 d .
H5 H 0.4268 0.8118 0.7261 0.060 Uiso 1 1 calc R
N1 N 0.1466(5) 0.7003(3) 0.2342(4) 0.0369(10) Uani 1 1 d .
C17 C -0.0660(7) 1.0330(4) 0.1761(5) 0.0452(14) Uani 1 1 d .
H23 H 0.0403 1.0356 0.2199 0.054 Uiso 1 1 calc R
C5 C -0.0637(7) 0.4432(4) 0.1470(5) 0.0416(13) Uani 1 1 d .
H6 H 0.0069 0.3843 0.1423 0.050 Uiso 1 1 calc R
C22 C 0.3968(6) 0.7380(4) 0.4273(5) 0.0386(12) Uani 1 1 d .
C13 C -0.0409(6) 0.7414(4) 0.4643(5) 0.0408(12) Uani 1 1 d .
H7 H 0.0144 0.6742 0.4808 0.049 Uiso 1 1 calc R
C6 C -0.2238(7) 0.4265(4) 0.1237(5) 0.0452(13) Uani 1 1 d .
H8 H -0.2653 0.3558 0.0999 0.054 Uiso 1 1 calc R
C23 C 0.3673(6) 0.7975(4) 0.5333(5) 0.0488(14) Uani 1 1 d .
H9 H 0.2945 0.8566 0.5216 0.059 Uiso 1 1 calc R
C24 C 0.5751(6) 0.6231(4) 0.5712(5) 0.0425(12) Uani 1 1 d .
H10 H 0.6464 0.5632 0.5841 0.051 Uiso 1 1 calc R
C14 C -0.1840(7) 0.8910(5) 0.5348(5) 0.0534(15) Uani 1 1 d .
H11 H -0.2272 0.9252 0.6010 0.064 Uiso 1 1 calc R
C15 C -0.2022(7) 0.9389(5) 0.4144(6) 0.0495(14) Uani 1 1 d .
H12 H -0.2563 1.0067 0.3984 0.059 Uiso 1 1 calc R
C7 C 0.1556(6) 0.5867(4) 0.2078(5) 0.0371(11) Uani 1 1 d .
C8 C -0.0078(6) 0.5489(4) 0.1778(5) 0.0375(12) Uani 1 1 d .
C25 C 0.5479(6) 0.6822(4) 0.6764(5) 0.0439(13) Uani 1 1 d .
C16 C -0.0634(6) 0.8329(4) 0.1209(5) 0.0374(12) Uani 1 1 d .
H13 H -0.1316 0.8029 0.0430 0.045 Uiso 1 1 calc R
H14 H 0.0332 0.8625 0.0958 0.045 Uiso 1 1 calc R
C18 C -0.3259(6) 0.9331(5) 0.1088(5) 0.0502(14) Uani 1 1 d .
H15 H -0.3766 0.8617 0.1125 0.075 Uiso 1 1 calc R
H16 H -0.3297 0.9538 0.0189 0.075 Uiso 1 1 calc R
H17 H -0.3813 0.9882 0.1509 0.075 Uiso 1 1 calc R
C19 C -0.1253(8) 1.1241(5) 0.1181(6) 0.0544(15) Uani 1 1 d .
H21 H -0.2312 1.1254 0.0730 0.065 Uiso 1 1 calc R
H22 H -0.0619 1.1879 0.1216 0.065 Uiso 1 1 calc R
C26 C 0.6349(6) 0.6563(5) 0.8099(5) 0.0531(15) Uani 1 1 d .
H18 H 0.6003 0.7063 0.8715 0.080 Uiso 1 1 calc R
H19 H 0.7483 0.6651 0.8134 0.080 Uiso 1 1 calc R
H20 H 0.6125 0.5807 0.8317 0.080 Uiso 1 1 calc R

loop_
_atom_site_aniso_label
_atom_site_aniso_U_11
_atom_site_aniso_U_22
_atom_site_aniso_U_33
_atom_site_aniso_U_23
_atom_site_aniso_U_13
_atom_site_aniso_U_12
S1 0.0294(7) 0.0449(7) 0.0486(7) 0.0052(6) 0.0026(5) -0.0016(6)
C9 0.025(2) 0.040(3) 0.036(2) -0.003(2) 0.0003(18) -0.004(2)
O1 0.033(2) 0.046(2) 0.047(2) 0.0015(16) 0.0058(16) 0.0068(17)
O2 0.036(2) 0.0332(17) 0.063(2) 0.0019(16) 0.0013(17) 0.0008(16)
C1 0.032(3) 0.038(3) 0.029(2) 0.004(2) 0.003(2) -0.005(2)
O3 0.033(2) 0.058(2) 0.050(2) 0.0077(18) 0.0112(16) 0.0026(17)
C10 0.052(4) 0.065(4) 0.038(3) 0.001(3) 0.009(2) -0.010(3)
C2 0.037(3) 0.042(3) 0.041(3) 0.002(2) 0.002(2) 0.000(2)
C3 0.035(3) 0.051(3) 0.036(3) 0.000(2) -0.002(2) -0.004(2)
C4 0.024(3) 0.039(2) 0.036(3) 0.001(2) 0.0065(19) 0.000(2)
C11 0.033(3) 0.041(3) 0.038(3) -0.002(2) 0.007(2) 0.000(2)
C12 0.026(3) 0.039(3) 0.050(3) 0.006(2) 0.000(2) 0.003(2)
C20 0.033(3) 0.042(3) 0.053(3) -0.004(2) 0.007(3) -0.002(2)
C21 0.045(3) 0.057(3) 0.045(3) -0.007(3) 0.005(2) 0.008(3)
N1 0.028(2) 0.037(2) 0.047(2) 0.0052(18) 0.0095(19) 0.0004(18)
C17 0.036(3) 0.046(3) 0.053(3) 0.002(3) 0.008(3) -0.001(3)
C5 0.053(4) 0.036(3) 0.036(3) 0.001(2) 0.007(2) -0.002(3)
C22 0.029(3) 0.042(3) 0.045(3) -0.004(2) 0.005(2) -0.006(2)
C13 0.032(3) 0.050(3) 0.037(3) 0.002(2) 0.001(2) -0.004(2)
C6 0.047(4) 0.045(3) 0.041(3) -0.008(2) 0.003(3) -0.009(3)
C23 0.037(3) 0.049(3) 0.057(3) -0.004(3) 0.000(2) 0.005(3)
C24 0.038(3) 0.041(3) 0.043(3) 0.001(2) -0.005(2) 0.005(2)
C14 0.050(4) 0.065(4) 0.048(3) -0.016(3) 0.016(3) -0.006(3)
C15 0.041(3) 0.048(3) 0.059(3) -0.009(3) 0.009(3) 0.003(3)
C7 0.033(3) 0.042(3) 0.035(3) 0.009(2) 0.002(2) 0.004(2)
C8 0.034(3) 0.043(3) 0.034(3) 0.000(2) 0.003(2) 0.009(2)
C25 0.031(3) 0.047(3) 0.050(3) 0.001(3) -0.001(2) -0.004(2)
C16 0.033(3) 0.039(2) 0.038(3) 0.001(2) 0.001(2) 0.002(2)
C18 0.037(4) 0.049(3) 0.062(4) 0.011(3) 0.002(3) 0.003(3)
C19 0.053(4) 0.046(3) 0.063(4) 0.005(3) 0.006(3) 0.001(3)
C26 0.037(3) 0.067(4) 0.052(3) 0.003(3) 0.001(3) -0.008(3)

loop_
_atom_type_symbol
_atom_type_description
_atom_type_scat_dispersion_real
_atom_type_scat_dispersion_imag
_atom_type_scat_source
C C 0.0181 0.0091 'International Tables Vol C Tables 4.2.6.8 and 6.1.1.4'
H H 0.0000 0.0000 'International Tables Vol C Tables 4.2.6.8 and 6.1.1.4'
N N 0.0311 0.0180 'International Tables Vol C Tables 4.2.6.8 and 6.1.1.4'
O O 0.0492 0.0322 'International Tables Vol C Tables 4.2.6.8 and 6.1.1.4'
S S 0.3331 0.5567 'International Tables Vol C Tables 4.2.6.8 and 6.1.1.4'

loop_
_geom_angle_atom_site_label_1
_geom_angle_atom_site_label_2
_geom_angle_atom_site_label_3
_geom_angle
O2 S1 O3 120.3(2)
O2 S1 N1 105.1(2)
O3 S1 N1 106.6(2)
O2 S1 C22 108.6(2)
O3 S1 C22 109.1(2)
N1 S1 C22 106.3(2)
C11 C9 C13 121.4(4)
C11 C9 C4 111.4(4)
C13 C9 C4 126.8(5)
C8 C1 C2 119.8(5)
C8 C1 C4 112.1(4)
C2 C1 C4 128.0(4)
C13 C10 C14 120.8(5)
C13 C10 H1 119.6
C14 C10 H1 119.6
C3 C2 C1 117.8(5)
C3 C2 H2 121.1
C1 C2 H2 121.1
C2 C3 C6 122.0(5)
C2 C3 H3 119.0
C6 C3 H3 119.0
N1 C4 C1 99.9(4)
N1 C4 C9 115.8(4)
C1 C4 C9 111.1(4)
N1 C4 C16 113.7(4)
C1 C4 C16 113.4(4)
C9 C4 C16 103.3(4)
C15 C11 C9 119.0(5)
C15 C11 C12 128.2(5)
C9 C11 C12 112.8(4)
C17 C12 C11 110.0(4)
C17 C12 C18 112.3(4)
C11 C12 C18 110.6(4)
C17 C12 C16 110.3(4)
C11 C12 C16 102.4(4)
C18 C12 C16 110.8(4)
C22 C20 C24 119.4(5)
C22 C20 H4 120.3
C24 C20 H4 120.3
C23 C21 C25 122.1(5)
C23 C21 H5 118.9
C25 C21 H5 118.9
C7 N1 C4 113.0(4)
C7 N1 S1 122.2(4)
C4 N1 S1 124.7(3)
C19 C17 C12 126.0(5)
C19 C17 H23 117.0
C12 C17 H23 117.0
C6 C5 C8 118.2(5)
C6 C5 H6 120.9
C8 C5 H6 120.9
C20 C22 C23 119.7(5)
C20 C22 S1 121.3(4)
C23 C22 S1 119.1(4)
C10 C13 C9 118.7(5)
C10 C13 H7 120.7
C9 C13 H7 120.7
C5 C6 C3 120.0(5)
C5 C6 H8 120.0
C3 C6 H8 120.0
C21 C23 C22 119.4(5)
C21 C23 H9 120.3
C22 C23 H9 120.3
C25 C24 C20 121.3(5)
C25 C24 H10 119.3
C20 C24 H10 119.3
C15 C14 C10 120.0(5)
C15 C14 H11 120.0
C10 C14 H11 120.0
C11 C15 C14 120.0(5)
C11 C15 H12 120.0
C14 C15 H12 120.0
O1 C7 N1 124.7(5)
O1 C7 C8 130.0(5)
N1 C7 C8 105.4(4)
C1 C8 C5 122.1(5)
C1 C8 C7 109.5(4)
C5 C8 C7 128.4(5)
C21 C25 C24 118.1(5)
C21 C25 C26 120.7(5)
C24 C25 C26 121.1(5)
C4 C16 C12 109.3(4)
C4 C16 H13 109.8
C12 C16 H13 109.8
C4 C16 H14 109.8
C12 C16 H14 109.8
H13 C16 H14 108.3
C12 C18 H15 109.5
C12 C18 H16 109.5
H15 C18 H16 109.5
C12 C18 H17 109.5
H15 C18 H17 109.5
H16 C18 H17 109.5
C17 C19 H21 120.0
C17 C19 H22 120.0
H21 C19 H22 120.0
C25 C26 H18 109.5
C25 C26 H19 109.5
H18 C26 H19 109.5
C25 C26 H20 109.5
H18 C26 H20 109.5
H19 C26 H20 109.5

loop_
_geom_bond_atom_site_label_1
_geom_bond_atom_site_label_2
_geom_bond_distance
S1 O2 1.430(3)
S1 O3 1.431(3)
S1 N1 1.667(4)
S1 C22 1.737(5)
C9 C11 1.390(6)
C9 C13 1.393(6)
C9 C4 1.516(6)
O1 C7 1.218(6)
C1 C8 1.380(7)
C1 C2 1.400(7)
C1 C4 1.507(6)
C10 C13 1.369(7)
C10 C14 1.393(8)
C10 H1 0.9500
C2 C3 1.383(7)
C2 H2 0.9500
C3 C6 1.396(7)
C3 H3 0.9500
C4 N1 1.500(6)
C4 C16 1.555(7)
C11 C15 1.383(6)
C11 C12 1.523(7)
C12 C17 1.505(7)
C12 C18 1.553(7)
C12 C16 1.558(7)
C20 C22 1.387(7)
C20 C24 1.401(7)
C20 H4 0.9500
C21 C23 1.379(7)
C21 C25 1.382(7)
C21 H5 0.9500
N1 C7 1.421(6)
C17 C19 1.327(7)
C17 H23 0.9500
C5 C6 1.374(7)
C5 C8 1.396(7)
C5 H6 0.9500
C22 C23 1.401(7)
C13 H7 0.9500
C6 H8 0.9500
C23 H9 0.9500
C24 C25 1.384(7)
C24 H10 0.9500
C14 C15 1.385(7)
C14 H11 0.9500
C15 H12 0.9500
C7 C8 1.464(7)
C25 C26 1.506(7)
C16 H13 0.9900
C16 H14 0.9900
C18 H15 0.9800
C18 H16 0.9800
C18 H17 0.9800
C19 H21 0.9500
C19 H22 0.9500
C26 H18 0.9800
C26 H19 0.9800
C26 H20 0.9800

loop_
_geom_torsion_atom_site_label_1
_geom_torsion_atom_site_label_2
_geom_torsion_atom_site_label_3
_geom_torsion_atom_site_label_4
_geom_torsion
C8 C1 C2 C3 -0.5(7)
C4 C1 C2 C3 -179.2(4)
C1 C2 C3 C6 -0.8(7)
C8 C1 C4 N1 -0.7(5)
C2 C1 C4 N1 178.1(4)
C8 C1 C4 C9 -123.5(4)
C2 C1 C4 C9 55.3(6)
C8 C1 C4 C16 120.7(4)
C2 C1 C4 C16 -60.5(6)
C11 C9 C4 N1 133.5(4)
C13 C9 C4 N1 -53.2(6)
C11 C9 C4 C1 -113.4(5)
C13 C9 C4 C1 59.9(6)
C11 C9 C4 C16 8.5(5)
C13 C9 C4 C16 -178.2(5)
C13 C9 C11 C15 0.2(7)
C4 C9 C11 C15 173.9(5)
C13 C9 C11 C12 -179.5(4)
C4 C9 C11 C12 -5.8(6)
C15 C11 C12 C17 63.4(7)
C9 C11 C12 C17 -116.9(5)
C15 C11 C12 C18 -61.2(7)
C9 C11 C12 C18 118.5(5)
C15 C11 C12 C16 -179.3(5)
C9 C11 C12 C16 0.4(5)
C1 C4 N1 C7 0.5(5)
C9 C4 N1 C7 119.9(4)
C16 C4 N1 C7 -120.6(4)
C1 C4 N1 S1 -179.6(3)
C9 C4 N1 S1 -60.2(5)
C16 C4 N1 S1 59.3(5)
O2 S1 N1 C7 174.6(4)
O3 S1 N1 C7 45.9(4)
C22 S1 N1 C7 -70.3(4)
O2 S1 N1 C4 -5.3(4)
O3 S1 N1 C4 -134.0(4)
C22 S1 N1 C4 109.7(4)
C11 C12 C17 C19 -125.9(6)
C18 C12 C17 C19 -2.2(8)
C16 C12 C17 C19 121.8(6)
C24 C20 C22 C23 -1.4(7)
C24 C20 C22 S1 177.2(4)
O2 S1 C22 C20 -162.4(4)
O3 S1 C22 C20 -29.6(5)
N1 S1 C22 C20 84.9(4)
O2 S1 C22 C23 16.1(5)
O3 S1 C22 C23 148.9(4)
N1 S1 C22 C23 -96.5(4)
C14 C10 C13 C9 0.3(8)
C11 C9 C13 C10 0.1(7)
C4 C9 C13 C10 -172.6(5)
C8 C5 C6 C3 -2.0(7)
C2 C3 C6 C5 2.0(7)
C25 C21 C23 C22 -2.0(8)
C20 C22 C23 C21 2.0(8)
S1 C22 C23 C21 -176.6(4)
C22 C20 C24 C25 0.7(8)
C13 C10 C14 C15 -0.9(8)
C9 C11 C15 C14 -0.8(8)
C12 C11 C15 C14 178.9(5)
C10 C14 C15 C11 1.2(8)
C4 N1 C7 O1 179.7(4)
S1 N1 C7 O1 -0.2(7)
C4 N1 C7 C8 -0.2(5)
S1 N1 C7 C8 179.9(3)
C2 C1 C8 C5 0.5(7)
C4 C1 C8 C5 179.4(4)
C2 C1 C8 C7 -178.3(4)
C4 C1 C8 C7 0.7(6)
C6 C5 C8 C1 0.8(7)
C6 C5 C8 C7 179.2(5)
O1 C7 C8 C1 179.9(5)
N1 C7 C8 C1 -0.3(5)
O1 C7 C8 C5 1.2(9)
N1 C7 C8 C5 -178.9(5)
C23 C21 C25 C24 1.3(8)
C23 C21 C25 C26 177.9(5)
C20 C24 C25 C21 -0.6(8)
C20 C24 C25 C26 -177.2(5)
N1 C4 C16 C12 -134.5(4)
C1 C4 C16 C12 112.3(4)
C9 C4 C16 C12 -8.1(5)
C17 C12 C16 C4 122.1(5)
C11 C12 C16 C4 5.0(5)
C18 C12 C16 C4 -113.0(5)
